data_1563770
loop_
_publ_author_name
'Jouffret, Laurent'
'Rivenet, Murielle'
'Abraham, Francis'

_publ_section_title
;
 A new series of pillared uranyl-vanadates based on uranophane-type sheets
 in the uranium-vanadium-linear alkyl diamine systems
;
_journal_issue 1
_journal_name_full 'Journal of Solid State Chemistry'
_journal_page_first 84
_journal_page_last 92
_journal_paper_doi 10.1016/j.jssc.2009.10.020
_journal_volume 183
_journal_year 2010
_chemical_formula_sum 'C4 H20 N2 O29 U5 V4'
_chemical_formula_weight 1954.1
_space_group_IT_number 36
_space_group_name_Hall 'C 2c -2'
_space_group_name_H-M_alt 'C m c 21'
_symmetry_cell_setting orthorhombic
_symmetry_space_group_name_Hall 'C 2c -2'
_symmetry_space_group_name_H-M 'C m c 21'
_cell_angle_alpha 90
_cell_angle_beta 90
_cell_angle_gamma 90
_cell_formula_units_Z 4
_cell_length_a 15.5585(10)
_cell_length_b 14.1876(9)
_cell_length_c 13.6903(9)
_cell_measurement_temperature 100
_cell_volume 3022.0(3)
_computing_publication_material 'Jana2000 (Petricek, Dusek & Palatinus, 2000)'
_computing_structure_refinement 'Jana2000 (Petricek, Dusek & Palatinus, 2000)'
_diffrn_ambient_temperature 100
_diffrn_measured_fraction_theta_full 0.99
_diffrn_measured_fraction_theta_max 0.95
_diffrn_measurement_device_type 'BRUKER AXS Apex2 CCD-4K'
_diffrn_measurement_method 'phi-omega scan'
_diffrn_radiation_monochromator graphite
_diffrn_radiation_source 'fine-focus sealed tube'
_diffrn_radiation_type 'Mo K\a'
_diffrn_radiation_wavelength 0.71069
_diffrn_reflns_av_R_equivalents 0.0536
_diffrn_reflns_av_sigmaI/netI 0.0631
_diffrn_reflns_limit_h_max 21
_diffrn_reflns_limit_h_min -20
_diffrn_reflns_limit_k_max 19
_diffrn_reflns_limit_k_min -18
_diffrn_reflns_limit_l_max 18
_diffrn_reflns_limit_l_min -18
_diffrn_reflns_number 12699
_diffrn_reflns_theta_full 21.52
_diffrn_reflns_theta_max 29.05
_diffrn_reflns_theta_min 2.45
_exptl_absorpt_coefficient_mu 27.974
_exptl_absorpt_correction_T_max 1.000
_exptl_absorpt_correction_type empirical
_exptl_absorpt_process_details sadabs
_exptl_crystal_colour yellow
_exptl_crystal_density_diffrn 4.2936
_exptl_crystal_description needle
_exptl_crystal_F_000 3287
_exptl_crystal_size_max 0.160
_exptl_crystal_size_mid 0.008
_exptl_crystal_size_min 0.005
_refine_diff_density_max 1.84
_refine_diff_density_min -1.81
_refine_ls_extinction_method none
_refine_ls_goodness_of_fit_gt 1.24
_refine_ls_goodness_of_fit_ref 1.23
_refine_ls_hydrogen_treatment undef
_refine_ls_number_parameters 126
_refine_ls_number_reflns 3852
_refine_ls_R_factor_all 0.0401
_refine_ls_R_factor_gt 0.0340
_refine_ls_shift/su_max 0.0178
_refine_ls_shift/su_mean 0.0011
_refine_ls_structure_factor_coef F
_refine_ls_weighting_details w=1/\s^2^(F)
_refine_ls_weighting_scheme sigma
_refine_ls_wR_factor_gt 0.0385
_refine_ls_wR_factor_ref 0.0401
_reflns_number_gt 3461
_reflns_number_total 3852
_reflns_threshold_expression I>3\s(I)
_cod_data_source_file JSSC-2010-183-84.cif
_cod_data_source_block 2
_cod_original_sg_symbol_Hall 'C -2x;-2yc;2zc'
_cod_database_code 1563770

loop_
_symmetry_equiv_pos_site_id
_symmetry_equiv_pos_as_xyz
1 x,y,z
2 -x,-y,1/2+z
3 -x,y,z
4 x,-y,1/2+z
5 1/2+x,1/2+y,z
6 1/2-x,1/2-y,1/2+z
7 1/2-x,1/2+y,z
8 1/2+x,1/2-y,1/2+z

loop_
_atom_site_label
_atom_site_type_symbol
_atom_site_fract_x
_atom_site_fract_y
_atom_site_fract_z
_atom_site_adp_type
_atom_site_U_iso_or_equiv
_atom_site_symmetry_multiplicity
_atom_site_occupancy
_atom_site_calc_flag
_atom_site_refinement_flags
_atom_site_disorder_assembly
_atom_site_disorder_group
U1 U 0.22448(2) 0.49199(3) 0.43733 Uani 0.00852(11) 8 1 d . . .
U2 U 0.27006(3) 0.74013(3) 0.55947(5) Uani 0.00908(11) 8 1 d . . .
U3 U 0.5 0.59596(4) 0.23277(6) Uani 0.00915(14) 4 1 d . . .
V1 V 0.26034(12) 0.51341(14) 0.16985(15) Uani 0.0082(5) 8 1 d . . .
V2 V 0.30650(13) 0.73617(13) 0.32774(14) Uani 0.0091(5) 8 1 d . . .
O1 O 0.3340(5) 0.4610(5) 0.4260(6) Uiso 0.0141(16) 8 1 d . . .
O2 O 0.1145(5) 0.5230(5) 0.4533(6) Uiso 0.0160(17) 8 1 d . . .
O3 O 0.1599(5) 0.7564(5) 0.5413(6) Uiso 0.0145(17) 8 1 d . . .
O4 O 0.3829(5) 0.7194(5) 0.5740(6) Uiso 0.0161(17) 8 1 d . . .
O5 O 0.5 0.6637(8) 0.1241(8) Uiso 0.012(2) 4 1 d . . .
O6 O 0.5 0.5311(7) 0.3421(8) Uiso 0.014(2) 4 1 d . . .
O7 O 0.3053(5) 0.8297(5) 0.4113(5) Uiso 0.0124(16) 8 1 d . . .
O8 O 0.2153(5) 0.5979(5) 0.0918(6) Uiso 0.0124(16) 8 1 d . . .
O9 O 0.2542(5) 0.4196(5) 0.0870(6) Uiso 0.0143(16) 8 1 d . . .
O10 O 0.2636(5) 0.6508(6) 0.4045(6) Uiso 0.0127(16) 8 1 d . . .
O11 O 0.2010(5) 0.4957(6) 0.2721(6) Uiso 0.0147(17) 8 1 d . . .
O12 O 0.2444(5) 0.7547(5) 0.2271(7) Uiso 0.0114(15) 8 1 d . . .
O13 O 0.4074(6) 0.7097(6) 0.2984(5) Uiso 0.0167(18) 8 1 d . . .
O14 O 0.3611(5) 0.5406(5) 0.1978(6) Uiso 0.0142(16) 8 1 d . . .
Ow1 O 0.5 0.4439(8) 0.1293(8) Uiso 0.019(3) 4 1 d . . .
N1 N 0.5 0.6503(10) -0.0734(10) Uiso 0.018(3) 4 1 d . . .
C1 C 0.5 0.8087(16) -0.1499(17) Uiso 0.044(6) 4 1 d . . .
C2 C 0.520(2) 0.869(2) 0.688(3) Uiso 0.051(10) 8 0.5 d . . .
C3 C 0.5278(18) 0.697(2) -0.164(2) Uiso 0.040(8) 8 0.5 d . . .
C4 C 0.532(3) 0.880(3) 0.774(3) Uiso 0.064(12) 8 0.5 d . . .
N2 N 0.5 0.942(2) 0.607(2) Uiso 0.095(9) 4 1 d . . .
Ow2 O 0.5 0.8579(14) 0.4149(15) Uiso 0.071(6) 4 1 d . . .
Ow3 O 0.5 0.874(2) 0.161(2) Uiso 0.138(12) 4 1 d . . .

loop_
_atom_site_aniso_label
_atom_site_aniso_type_symbol
_atom_site_aniso_U_11
_atom_site_aniso_U_22
_atom_site_aniso_U_33
_atom_site_aniso_U_12
_atom_site_aniso_U_13
_atom_site_aniso_U_23
U1 U 0.00908(18) 0.0102(2) 0.00626(19) -0.00025(15) 0.00014(16) -0.00041(16)
U2 U 0.01030(17) 0.0108(2) 0.00618(19) 0.00294(15) 0.00050(16) 0.00017(17)
U3 U 0.0077(2) 0.0096(3) 0.0102(2) 0 0 -0.0006(2)
V1 V 0.0089(8) 0.0109(10) 0.0049(10) -0.0011(7) -0.0005(6) 0.0007(7)
V2 V 0.0117(10) 0.0093(9) 0.0063(8) 0.0013(7) 0.0007(8) -0.0005(7)

loop_
_atom_type_symbol
_atom_type_scat_dispersion_real
_atom_type_scat_dispersion_imag
_atom_type_scat_source
_atom_type_scat_Cromer_Mann_a1
_atom_type_scat_Cromer_Mann_b1
_atom_type_scat_Cromer_Mann_a2
_atom_type_scat_Cromer_Mann_b2
_atom_type_scat_Cromer_Mann_a3
_atom_type_scat_Cromer_Mann_b3
_atom_type_scat_Cromer_Mann_a4
_atom_type_scat_Cromer_Mann_b4
_atom_type_scat_Cromer_Mann_c
C 0.003 0.002 'International Tables Vol C Tables  4.2.6.8 and 6.1.1.4' 2.31 20.843901 1.02 10.2075 1.5886 0.5687 0.865 51.651199 0.2156
H 0.000 0.000 'International Tables Vol C Tables  4.2.6.8 and 6.1.1.4' 0.493002 10.5109 0.322912 26.1257 0.140191 3.14236 0.04081 57.799702 0.003038
N 0.006 0.003 'International Tables Vol C Tables  4.2.6.8 and 6.1.1.4' 12.2126 0.0057 3.1322 9.8933 2.0125 28.997499 1.1663 0.5826 -11.529
O 0.011 0.006 'International Tables Vol C Tables  4.2.6.8 and 6.1.1.4' 3.0485 13.2771 2.2868 5.7011 1.5463 0.3239 0.867 32.908901 0.2508
V 0.301 0.529 'International Tables Vol C Tables  4.2.6.8 and 6.1.1.4' 10.2971 6.8657 7.3511 0.4385 2.0703 26.893801 2.0571 102.477997 1.2199
U -9.677 9.665 'International Tables Vol C Tables  4.2.6.8 and 6.1.1.4' 36.0228 0.5293 23.4128 3.3253 14.9491 16.092699 4.188 100.612999 13.3966

loop_
_geom_bond_atom_site_label_1
_geom_bond_atom_site_label_2
_geom_bond_site_symmetry_1
_geom_bond_site_symmetry_2
_geom_bond_distance
_geom_bond_publ_flag
U1 O1 . . 1.767(8) yes
U1 O2 . . 1.780(8) yes
U1 O7 . 7_545 2.376(8) yes
U1 O8 . 4_565 2.474(8) yes
U1 O9 . 4_565 2.447(8) yes
U1 O10 . . 2.377(8) yes
U1 O11 . . 2.291(9) yes
U2 O3 . . 1.747(8) yes
U2 O4 . . 1.790(8) yes
U2 O7 . . 2.456(7) yes
U2 O8 . 6_565 2.351(8) yes
U2 O9 . 4_565 2.311(8) yes
U2 O10 . . 2.473(8) yes
U2 O12 . 6_565 2.308(9) yes
U3 O5 . . 1.771(11) yes
U3 O6 . . 1.757(11) yes
U3 O13 . . 2.342(8) yes
U3 O13 . 3_655 2.342(8) yes
U3 O14 . . 2.349(8) yes
U3 O14 . 3_655 2.349(8) yes
U3 Ow1 . . 2.580(12) yes
V1 O8 . . 1.752(8) yes
V1 O9 . . 1.751(8) yes
V1 O11 . . 1.696(9) yes
V1 O14 . . 1.659(8) yes
V2 O7 . . 1.751(8) yes
V2 O10 . . 1.737(8) yes
V2 O12 . . 1.703(9) yes
V2 O13 . . 1.663(9) yes
N1 O5 . . 2.711(18) yes
N1 O6 . 2_664 2.821(18) yes
N1 C1 . . 2.48(3) yes
N1 C3 . . 1.47(3) yes
N1 C3 . 3_655 1.47(3) yes
C1 C2 . 1_554 2.40(4) yes
C1 C2 . 3_654 2.40(4) yes
C1 C3 . . 1.66(4) yes
C1 C3 . 3_655 1.66(4) yes
C1 C4 . 1_554 1.54(5) yes
C1 C4 . 3_654 1.54(5) yes
C2 C2 . 3_655 0.62(5) yes
C2 C4 . . 1.20(6) yes
C2 C4 . 3_655 1.44(6) yes
C2 N2 . . 1.55(5) yes
C3 C3 . 3_655 0.86(4) yes
C3 C4 . 1_554 2.74(5) yes
C3 C4 . 3_654 2.89(5) yes
C4 C4 . 3_655 0.99(6) yes
C4 N2 . . 2.49(5) yes
N2 O2 . 5_555 2.99(3) yes
N2 O2 . 7_555 2.99(3) yes
N2 Ow2 . . 2.89(4) yes
N2 Ow3 . 2_675 2.71(4) yes
Ow2 O2 . 5_555 2.989(18) yes
Ow2 O2 . 7_555 2.989(18) yes
